data_2212449
loop_
_publ_author_name
'Wei, Hong-Tao'
'Ji, Min'

_publ_section_title
;
 The ethyl tetraester of ranelic acid
;
_journal_coeditor_code BH2078
_journal_issue 3
_journal_name_full 'Acta Crystallographica Section E'
_journal_page_first o1341
_journal_page_last o1343
_journal_paper_doi 10.1107/S1600536807006654
_journal_volume 63
_journal_year 2007
_chemical_formula_iupac 'C20 H26 N2 O8 S'
_chemical_formula_moiety 'C20 H26 N2 O8 S'
_chemical_formula_sum 'C20 H26 N2 O8 S'
_chemical_formula_weight 454.49
_chemical_melting_point .376E-305
_chemical_name_common 'ranelic acid tetraethyl ester'
_chemical_name_systematic
;
5-[bis(ethoxycarbonylmethyl)amino]-4-cyano-2-ethoxycarbonyl-
3-thiophenepropionate
;
_space_group_IT_number 2
_symmetry_cell_setting triclinic
_symmetry_space_group_name_Hall '-P 1'
_symmetry_space_group_name_H-M 'P -1'
_atom_sites_solution_hydrogens geom
_atom_sites_solution_primary direct
_atom_sites_solution_secondary difmap
_audit_creation_method SHELXL97
_cell_angle_alpha 99.428(6)
_cell_angle_beta 99.354(8)
_cell_angle_gamma 95.424(6)
_cell_formula_units_Z 2
_cell_length_a 8.725(3)
_cell_length_b 11.422(4)
_cell_length_c 11.475(4)
_cell_measurement_reflns_used 4485
_cell_measurement_temperature 193(2)
_cell_measurement_theta_max 25.3
_cell_measurement_theta_min 3.2
_cell_volume 1104.5(7)
_computing_cell_refinement CrystalClear
_computing_data_collection 'CrystalClear (Rigaku, 1999)'
_computing_data_reduction 'CrystalStructure (Rigaku/MSC, 2005)'
_computing_molecular_graphics 'SHELXTL-Plus (Sheldrick, 1998)'
_computing_publication_material 'PLATON (Spek, 2003)'
_computing_structure_refinement 'SHELXL97 (Sheldrick, 1997)'
_computing_structure_solution 'SHELXS97 (Sheldrick, 1997)'
_diffrn_ambient_temperature 193(2)
_diffrn_detector_area_resol_mean 7.31
_diffrn_measured_fraction_theta_full 0.991
_diffrn_measured_fraction_theta_max 0.991
_diffrn_measurement_device_type 'Rigaku Mercury'
_diffrn_measurement_method \w
_diffrn_radiation_monochromator graphite
_diffrn_radiation_source 'fine-focus sealed tube'
_diffrn_radiation_type MoK\a
_diffrn_radiation_wavelength 0.71070
_diffrn_reflns_av_R_equivalents 0.0199
_diffrn_reflns_av_sigmaI/netI 0.0244
_diffrn_reflns_limit_h_max 10
_diffrn_reflns_limit_h_min -10
_diffrn_reflns_limit_k_max 13
_diffrn_reflns_limit_k_min -13
_diffrn_reflns_limit_l_max 13
_diffrn_reflns_limit_l_min -13
_diffrn_reflns_number 10705
_diffrn_reflns_theta_full 25.34
_diffrn_reflns_theta_max 25.34
_diffrn_reflns_theta_min 3.18
_exptl_absorpt_coefficient_mu 0.195
_exptl_absorpt_correction_T_max 0.927
_exptl_absorpt_correction_T_min 0.744
_exptl_absorpt_correction_type multi-scan
_exptl_absorpt_process_details '(Jacobson, 1998)'
_exptl_crystal_colour colourless
_exptl_crystal_density_diffrn 1.367
_exptl_crystal_density_method 'not measured'
_exptl_crystal_description block
_exptl_crystal_F_000 480
_exptl_crystal_size_max 0.59
_exptl_crystal_size_mid 0.40
_exptl_crystal_size_min 0.39
_refine_diff_density_max 0.243
_refine_diff_density_min -0.210
_refine_ls_extinction_method none
_refine_ls_goodness_of_fit_ref 1.070
_refine_ls_hydrogen_treatment constr
_refine_ls_matrix_type full
_refine_ls_number_parameters 285
_refine_ls_number_reflns 3997
_refine_ls_number_restraints 0
_refine_ls_restrained_S_all 1.070
_refine_ls_R_factor_all 0.0428
_refine_ls_R_factor_gt 0.0374
_refine_ls_shift/su_max 0.000
_refine_ls_shift/su_mean 0.000
_refine_ls_structure_factor_coef Fsqd
_refine_ls_weighting_details 'calc w=1/[\s^2^(Fo^2^)+(0.0372P)^2^+0.4372P] where P=(Fo^2^+2Fc^2^)/3'
_refine_ls_weighting_scheme calc
_refine_ls_wR_factor_gt 0.0848
_refine_ls_wR_factor_ref 0.0880
_reflns_number_gt 3635
_reflns_number_total 3997
_reflns_threshold_expression I>2\s(I)
_cod_data_source_file bh2078.cif
_cod_data_source_block I
_cod_original_cell_volume 1104.5(6)
_cod_database_code 2212449
_cod_database_fobs_code 2212449

loop_
_symmetry_equiv_pos_as_xyz
'x, y, z'
'-x, -y, -z'

loop_
_atom_site_type_symbol
_atom_site_label
_atom_site_fract_x
_atom_site_fract_y
_atom_site_fract_z
_atom_site_U_iso_or_equiv
_atom_site_adp_type
_atom_site_calc_flag
_atom_site_refinement_flags
_atom_site_occupancy
S S1 0.31619(4) 0.40259(3) 0.06546(3) 0.02487(12) Uani d . 1
O O1 0.36781(14) 0.65452(12) 0.46745(11) 0.0417(3) Uani d . 1
O O2 0.13639(13) 0.65286(11) 0.52965(10) 0.0337(3) Uani d . 1
O O3 0.12086(14) 0.21980(11) 0.25811(13) 0.0441(3) Uani d . 1
O O4 0.35615(13) 0.15829(10) 0.30183(11) 0.0352(3) Uani d . 1
O O5 0.38480(16) 0.79345(13) 0.00479(19) 0.0735(6) Uani d . 1
O O6 0.18175(14) 0.88407(10) -0.05890(12) 0.0362(3) Uani d . 1
O O7 0.25572(16) 0.52605(11) -0.23561(11) 0.0406(3) Uani d . 1
O O8 0.35722(13) 0.36751(10) -0.17344(10) 0.0304(3) Uani d . 1
N N1 0.25403(16) 0.45602(12) 0.28822(12) 0.0269(3) Uani d . 1
N N2 0.06248(19) 0.75284(14) 0.25821(14) 0.0406(4) Uani d . 1
C C1 0.24198(17) 0.48707(13) 0.17794(14) 0.0231(3) Uani d . 1
C C2 0.17533(17) 0.58234(13) 0.13685(14) 0.0229(3) Uani d . 1
C C3 0.18501(17) 0.58582(13) 0.01414(14) 0.0228(3) Uani d . 1
C C4 0.25683(17) 0.49443(13) -0.03602(14) 0.0235(3) Uani d . 1
C C5 0.15677(19) 0.50003(14) 0.37310(15) 0.0286(4) Uani d . 1
H H5A 0.1309 0.4366 0.4186 0.034 Uiso calc R 1
H H5B 0.0574 0.5178 0.3282 0.034 Uiso calc R 1
C C6 0.23520(19) 0.61161(15) 0.46084(14) 0.0280(4) Uani d . 1
C C7 0.1949(2) 0.76039(17) 0.62015(16) 0.0393(4) Uani d . 1
H H7A 0.3093 0.7632 0.6462 0.047 Uiso calc R 1
H H7B 0.1446 0.7576 0.6912 0.047 Uiso calc R 1
C C8 0.1611(3) 0.86992(19) 0.5706(2) 0.0565(6) Uani d . 1
H H8A 0.2169 0.8755 0.5038 0.085 Uiso calc R 1
H H8B 0.1958 0.9407 0.6337 0.085 Uiso calc R 1
H H8C 0.0482 0.8655 0.5418 0.085 Uiso calc R 1
C C9 0.35074(19) 0.36463(14) 0.31718(15) 0.0288(4) Uani d . 1
H H9A 0.3962 0.3830 0.4039 0.035 Uiso calc R 1
H H9B 0.4382 0.3660 0.2720 0.035 Uiso calc R 1
C C10 0.25992(19) 0.24043(15) 0.28739(14) 0.0283(4) Uani d . 1
C C11 0.2816(2) 0.03549(15) 0.28948(19) 0.0412(5) Uani d . 1
H H11A 0.2195 0.0077 0.2077 0.049 Uiso calc R 1
H H11B 0.2110 0.0310 0.3484 0.049 Uiso calc R 1
C C12 0.4098(3) -0.04000(18) 0.3121(2) 0.0542(6) Uani d . 1
H H12A 0.4711 -0.0426 0.2476 0.081 Uiso calc R 1
H H12B 0.3646 -0.1213 0.3145 0.081 Uiso calc R 1
H H12C 0.4780 -0.0058 0.3892 0.081 Uiso calc R 1
C C13 0.11216(18) 0.67470(14) 0.20676(14) 0.0267(4) Uani d . 1
C C14 0.12630(18) 0.68401(14) -0.04588(15) 0.0259(3) Uani d . 1
H H14A 0.0342 0.7095 -0.0130 0.031 Uiso calc R 1
H H14B 0.0917 0.6528 -0.1329 0.031 Uiso calc R 1
C C15 0.24808(19) 0.79105(14) -0.02904(15) 0.0296(4) Uani d . 1
C C16 0.2838(2) 0.99203(15) -0.05880(18) 0.0405(4) Uani d . 1
H H16A 0.3552 0.9758 -0.1167 0.049 Uiso calc R 1
H H16B 0.3476 1.0217 0.0221 0.049 Uiso calc R 1
C C17 0.1814(3) 1.08232(16) -0.0940(2) 0.0521(5) Uani d . 1
H H17A 0.1150 1.0502 -0.1723 0.078 Uiso calc R 1
H H17B 0.2465 1.1554 -0.0991 0.078 Uiso calc R 1
H H17C 0.1153 1.1007 -0.0337 0.078 Uiso calc R 1
C C18 0.28794(18) 0.46745(14) -0.15840(14) 0.0266(3) Uani d . 1
C C19 0.4050(2) 0.33184(17) -0.28850(16) 0.0366(4) Uani d . 1
H H19A 0.4991 0.2900 -0.2763 0.044 Uiso calc R 1
H H19B 0.4333 0.4041 -0.3215 0.044 Uiso calc R 1
C C20 0.2789(2) 0.25192(19) -0.37622(17) 0.0476(5) Uani d . 1
H H20A 0.2444 0.1836 -0.3411 0.071 Uiso calc R 1
H H20B 0.3188 0.2232 -0.4494 0.071 Uiso calc R 1
H H20C 0.1903 0.2963 -0.3960 0.071 Uiso calc R 1

loop_
_atom_site_aniso_label
_atom_site_aniso_U_11
_atom_site_aniso_U_22
_atom_site_aniso_U_33
_atom_site_aniso_U_12
_atom_site_aniso_U_13
_atom_site_aniso_U_23
S1 0.0266(2) 0.0213(2) 0.0279(2) 0.00595(16) 0.00553(16) 0.00561(16)
O1 0.0266(7) 0.0562(8) 0.0372(7) -0.0029(6) 0.0085(5) -0.0044(6)
O2 0.0307(6) 0.0388(7) 0.0320(6) 0.0030(5) 0.0120(5) 0.0021(5)
O3 0.0293(7) 0.0361(7) 0.0643(9) 0.0020(5) 0.0002(6) 0.0109(6)
O4 0.0317(6) 0.0244(6) 0.0502(8) 0.0045(5) 0.0049(5) 0.0103(5)
O5 0.0276(8) 0.0481(9) 0.1448(17) -0.0027(6) -0.0116(9) 0.0490(10)
O6 0.0312(6) 0.0232(6) 0.0541(8) 0.0018(5) 0.0003(6) 0.0147(6)
O7 0.0558(8) 0.0403(7) 0.0320(7) 0.0150(6) 0.0124(6) 0.0146(6)
O8 0.0345(6) 0.0293(6) 0.0288(6) 0.0084(5) 0.0102(5) 0.0025(5)
N1 0.0307(7) 0.0260(7) 0.0265(7) 0.0073(6) 0.0064(6) 0.0083(6)
N2 0.0509(10) 0.0373(9) 0.0375(9) 0.0184(8) 0.0120(7) 0.0065(7)
C1 0.0198(7) 0.0220(8) 0.0263(8) -0.0002(6) 0.0031(6) 0.0040(6)
C2 0.0193(7) 0.0206(7) 0.0281(8) 0.0021(6) 0.0029(6) 0.0041(6)
C3 0.0183(7) 0.0213(8) 0.0276(8) 0.0004(6) 0.0010(6) 0.0049(6)
C4 0.0224(8) 0.0217(8) 0.0268(8) 0.0018(6) 0.0036(6) 0.0068(6)
C5 0.0287(8) 0.0304(9) 0.0293(9) 0.0033(7) 0.0090(7) 0.0099(7)
C6 0.0276(9) 0.0350(9) 0.0232(8) 0.0052(7) 0.0056(7) 0.0086(7)
C7 0.0392(10) 0.0463(11) 0.0288(9) 0.0034(9) 0.0085(8) -0.0052(8)
C8 0.0747(16) 0.0419(12) 0.0488(12) -0.0013(11) 0.0126(11) -0.0005(10)
C9 0.0299(9) 0.0282(8) 0.0291(8) 0.0053(7) 0.0019(7) 0.0100(7)
C10 0.0315(9) 0.0283(8) 0.0262(8) 0.0054(7) 0.0042(7) 0.0077(7)
C11 0.0420(11) 0.0231(9) 0.0588(12) 0.0010(8) 0.0111(9) 0.0082(8)
C12 0.0517(13) 0.0325(10) 0.0855(17) 0.0107(9) 0.0222(12) 0.0184(11)
C13 0.0258(8) 0.0273(8) 0.0280(8) 0.0045(7) 0.0040(7) 0.0080(7)
C14 0.0234(8) 0.0239(8) 0.0301(8) 0.0036(6) 0.0018(6) 0.0065(7)
C15 0.0278(9) 0.0263(8) 0.0355(9) 0.0040(7) 0.0027(7) 0.0107(7)
C16 0.0424(11) 0.0268(9) 0.0509(11) -0.0050(8) 0.0037(9) 0.0138(8)
C17 0.0664(14) 0.0259(10) 0.0666(14) 0.0080(9) 0.0100(11) 0.0165(10)
C18 0.0230(8) 0.0266(8) 0.0294(9) 0.0006(7) 0.0044(6) 0.0042(7)
C19 0.0370(10) 0.0385(10) 0.0352(10) 0.0058(8) 0.0166(8) -0.0009(8)
C20 0.0513(12) 0.0504(12) 0.0365(11) -0.0060(10) 0.0126(9) -0.0026(9)

loop_
_atom_type_symbol
_atom_type_description
_atom_type_scat_dispersion_real
_atom_type_scat_dispersion_imag
_atom_type_scat_source
C C 0.0033 0.0016 'International Tables Vol C Tables 4.2.6.8 and 6.1.1.4'
H H 0.0000 0.0000 'International Tables Vol C Tables 4.2.6.8 and 6.1.1.4'
N N 0.0061 0.0033 'International Tables Vol C Tables 4.2.6.8 and 6.1.1.4'
S S 0.1246 0.1234 'International Tables Vol C Tables 4.2.6.8 and 6.1.1.4'
O O 0.0106 0.0060 'International Tables Vol C Tables 4.2.6.8 and 6.1.1.4'

loop_
_geom_angle_atom_site_label_1
_geom_angle_atom_site_label_2
_geom_angle_atom_site_label_3
_geom_angle
_geom_angle_publ_flag
C1 S1 C4 91.82(8) yes
C6 O2 C7 116.82(13) ?
C10 O4 C11 116.01(13) ?
C15 O6 C16 117.65(13) ?
C18 O8 C19 117.34(13) ?
C1 N1 C9 119.63(13) yes
C1 N1 C5 121.84(13) yes
C9 N1 C5 118.02(13) yes
N1 C1 C2 129.25(14) ?
N1 C1 S1 120.02(12) ?
C2 C1 S1 110.73(11) ?
C1 C2 C13 126.27(14) ?
C1 C2 C3 112.98(13) ?
C13 C2 C3 120.61(14) ?
C4 C3 C2 112.37(14) ?
C4 C3 C14 126.08(15) ?
C2 C3 C14 121.50(14) ?
C3 C4 C18 128.63(14) ?
C3 C4 S1 112.09(12) ?
C18 C4 S1 119.28(12) ?
N1 C5 C6 112.84(13) ?
N1 C5 H5A 109.0 ?
C6 C5 H5A 109.0 ?
N1 C5 H5B 109.0 ?
C6 C5 H5B 109.0 ?
H5A C5 H5B 107.8 ?
O1 C6 O2 125.52(16) ?
O1 C6 C5 124.44(15) ?
O2 C6 C5 110.03(13) ?
O2 C7 C8 110.60(15) ?
O2 C7 H7A 109.5 ?
C8 C7 H7A 109.5 ?
O2 C7 H7B 109.5 ?
C8 C7 H7B 109.5 ?
H7A C7 H7B 108.1 ?
C7 C8 H8A 109.5 ?
C7 C8 H8B 109.5 ?
H8A C8 H8B 109.5 ?
C7 C8 H8C 109.5 ?
H8A C8 H8C 109.5 ?
H8B C8 H8C 109.5 ?
N1 C9 C10 112.53(13) ?
N1 C9 H9A 109.1 ?
C10 C9 H9A 109.1 ?
N1 C9 H9B 109.1 ?
C10 C9 H9B 109.1 ?
H9A C9 H9B 107.8 ?
O3 C10 O4 124.90(15) ?
O3 C10 C9 124.59(15) ?
O4 C10 C9 110.48(14) ?
O4 C11 C12 106.88(15) ?
O4 C11 H11A 110.3 ?
C12 C11 H11A 110.3 ?
O4 C11 H11B 110.3 ?
C12 C11 H11B 110.3 ?
H11A C11 H11B 108.6 ?
C11 C12 H12A 109.5 ?
C11 C12 H12B 109.5 ?
H12A C12 H12B 109.5 ?
C11 C12 H12C 109.5 ?
H12A C12 H12C 109.5 ?
H12B C12 H12C 109.5 ?
N2 C13 C2 176.16(17) ?
C3 C14 C15 112.90(13) ?
C3 C14 H14A 109.0 ?
C15 C14 H14A 109.0 ?
C3 C14 H14B 109.0 ?
C15 C14 H14B 109.0 ?
H14A C14 H14B 107.8 ?
O5 C15 O6 123.80(16) ?
O5 C15 C14 125.95(15) ?
O6 C15 C14 110.25(13) ?
O6 C16 C17 107.02(15) ?
O6 C16 H16A 110.3 ?
C17 C16 H16A 110.3 ?
O6 C16 H16B 110.3 ?
C17 C16 H16B 110.3 ?
H16A C16 H16B 108.6 ?
C16 C17 H17A 109.5 ?
C16 C17 H17B 109.5 ?
H17A C17 H17B 109.5 ?
C16 C17 H17C 109.5 ?
H17A C17 H17C 109.5 ?
H17B C17 H17C 109.5 ?
O7 C18 O8 124.47(15) ?
O7 C18 C4 125.27(15) ?
O8 C18 C4 110.27(13) ?
O8 C19 C20 111.83(14) ?
O8 C19 H19A 109.3 ?
C20 C19 H19A 109.3 ?
O8 C19 H19B 109.3 ?
C20 C19 H19B 109.3 ?
H19A C19 H19B 107.9 ?
C19 C20 H20A 109.5 ?
C19 C20 H20B 109.5 ?
H20A C20 H20B 109.5 ?
C19 C20 H20C 109.5 ?
H20A C20 H20C 109.5 ?
H20B C20 H20C 109.5 ?

loop_
_geom_bond_atom_site_label_1
_geom_bond_atom_site_label_2
_geom_bond_distance
_geom_bond_publ_flag
S1 C1 1.7315(16) yes
S1 C4 1.7411(16) yes
O1 C6 1.199(2) ?
O2 C6 1.328(2) ?
O2 C7 1.463(2) ?
O3 C10 1.195(2) ?
O4 C10 1.329(2) ?
O4 C11 1.464(2) ?
O5 C15 1.189(2) ?
O6 C15 1.324(2) ?
O6 C16 1.451(2) ?
O7 C18 1.209(2) ?
O8 C18 1.341(2) ?
O8 C19 1.455(2) ?
N1 C1 1.360(2) yes
N1 C9 1.450(2) yes
N1 C5 1.453(2) yes
N2 C13 1.148(2) yes
C1 C2 1.394(2) yes
C2 C13 1.427(2) yes
C2 C3 1.431(2) yes
C3 C4 1.363(2) yes
C3 C14 1.497(2) ?
C4 C18 1.462(2) ?
C5 C6 1.516(2) ?
C5 H5A 0.9900 ?
C5 H5B 0.9900 ?
C7 C8 1.491(3) ?
C7 H7A 0.9900 ?
C7 H7B 0.9900 ?
C8 H8A 0.9800 ?
C8 H8B 0.9800 ?
C8 H8C 0.9800 ?
C9 C10 1.516(2) ?
C9 H9A 0.9900 ?
C9 H9B 0.9900 ?
C11 C12 1.491(3) ?
C11 H11A 0.9900 ?
C11 H11B 0.9900 ?
C12 H12A 0.9800 ?
C12 H12B 0.9800 ?
C12 H12C 0.9800 ?
C14 C15 1.507(2) ?
C14 H14A 0.9900 ?
C14 H14B 0.9900 ?
C16 C17 1.490(3) ?
C16 H16A 0.9900 ?
C16 H16B 0.9900 ?
C17 H17A 0.9800 ?
C17 H17B 0.9800 ?
C17 H17C 0.9800 ?
C19 C20 1.485(3) ?
C19 H19A 0.9900 ?
C19 H19B 0.9900 ?
C20 H20A 0.9800 ?
C20 H20B 0.9800 ?
C20 H20C 0.9800 ?

loop_
_geom_hbond_atom_site_label_D
_geom_hbond_atom_site_label_H
_geom_hbond_atom_site_label_A
_geom_hbond_site_symmetry_A
_geom_hbond_distance_DH
_geom_hbond_distance_HA
_geom_hbond_distance_DA
_geom_hbond_angle_DHA
_geom_hbond_publ_flag
C7 H7B O3 2_566 0.99 2.50 3.295(2) 136.7 yes

loop_
_geom_torsion_atom_site_label_1
_geom_torsion_atom_site_label_2
_geom_torsion_atom_site_label_3
_geom_torsion_atom_site_label_4
_geom_torsion
_geom_torsion_publ_flag
C9 N1 C1 C2 -169.92(15) ?
C5 N1 C1 C2 18.4(2) ?
C9 N1 C1 S1 10.01(19) ?
C5 N1 C1 S1 -161.66(11) ?
C4 S1 C1 N1 179.74(13) ?
C4 S1 C1 C2 -0.32(12) ?
N1 C1 C2 C13 4.3(3) ?
S1 C1 C2 C13 -175.65(13) ?
N1 C1 C2 C3 180.00(15) ?
S1 C1 C2 C3 0.06(16) ?
C1 C2 C3 C4 0.33(19) ?
C13 C2 C3 C4 176.31(14) ?
C1 C2 C3 C14 -177.44(13) ?
C13 C2 C3 C14 -1.5(2) ?
C2 C3 C4 C18 179.72(15) ?
C14 C3 C4 C18 -2.6(3) ?
C2 C3 C4 S1 -0.57(17) ?
C14 C3 C4 S1 177.08(12) ?
C1 S1 C4 C3 0.52(12) ?
C1 S1 C4 C18 -179.74(13) ?
C1 N1 C5 C6 -94.22(17) ?
C9 N1 C5 C6 93.98(16) ?
C7 O2 C6 O1 0.6(2) ?
C7 O2 C6 C5 179.60(13) ?
N1 C5 C6 O1 -5.9(2) ?
N1 C5 C6 O2 175.08(13) ?
C6 O2 C7 C8 91.25(19) ?
C1 N1 C9 C10 -90.94(17) ?
C5 N1 C9 C10 81.04(17) ?
C11 O4 C10 O3 -5.0(2) ?
C11 O4 C10 C9 173.18(14) ?
N1 C9 C10 O3 -9.2(2) ?
N1 C9 C10 O4 172.61(13) ?
C10 O4 C11 C12 -178.55(16) ?
C4 C3 C14 C15 -89.64(19) ?
C2 C3 C14 C15 87.81(18) ?
C16 O6 C15 O5 4.9(3) ?
C16 O6 C15 C14 -174.41(15) ?
C3 C14 C15 O5 15.1(3) ?
C3 C14 C15 O6 -165.65(14) ?
C15 O6 C16 C17 -179.49(16) ?
C19 O8 C18 O7 3.9(2) ?
C19 O8 C18 C4 -176.36(13) ?
C3 C4 C18 O7 1.5(3) yes
S1 C4 C18 O7 -178.17(13) ?
C3 C4 C18 O8 -178.22(15) ?
S1 C4 C18 O8 2.09(18) ?
C18 O8 C19 C20 -89.94(19) ?

loop_
_cod_related_entry_id
_cod_related_entry_database
_cod_related_entry_code
1 ChemSpider 21125286
